data_4074165
loop_
_publ_author_name
'Silva, Leonel C.'
'Gomes, Pedro T.'
'Veiros, Luis F.'
'Pascu, Sofia I.'
'Duarte, M. Teresa'
'Namorado, S\'onia'
'Ascenso, Jos\'e R.'
'Dias, Alberto R.'

_publ_section_title
;
 Synthesis, Structure, and Solution Dynamics of Neutral Allylnickel
 Complexes of N-Heterocyclic Carbenes
;
_journal_issue 18
_journal_name_full Organometallics
_journal_page_first 4391
_journal_paper_doi 10.1021/om060444p
_journal_volume 25
_journal_year 2006
_chemical_formula_moiety 'C8 H13 I1 N2 Ni1'
_chemical_formula_sum 'C8 H13 I N2 Ni'
_chemical_formula_weight 322.82
_space_group_IT_number 11
_symmetry_cell_setting monoclinic
_symmetry_space_group_name_Hall '-P 2yb'
_symmetry_space_group_name_H-M 'P 1 21/m 1'
_atom_sites_solution_hydrogens geom
_atom_sites_solution_primary direct
_audit_creation_date 06-03-06
_audit_creation_method CRYSTALS_ver_12.80
_cell_angle_alpha 90
_cell_angle_beta 103.351(12)
_cell_angle_gamma 90
_cell_formula_units_Z 2
_cell_length_a 7.2153(19)
_cell_length_b 8.362(2)
_cell_length_c 9.324(3)
_cell_measurement_reflns_used 8193
_cell_measurement_temperature 180
_cell_measurement_theta_max 27
_cell_measurement_theta_min 3
_cell_volume 547.4(3)
_computing_cell_refinement 'DENZO/SCALEPACK (Otwinowski & Minor, 1997)'
_computing_data_collection 'Nonius (1997-2001). COLLECT.'
_computing_data_reduction 'DENZO/SCALEPACK (Otwinowski & Minor, 1997)'
_computing_molecular_graphics 'CAMERON (Watkin et al., 1996)'
_computing_publication_material 'CRYSTALS (Betteridge et al., 2003)'
_computing_structure_refinement 'CRYSTALS (Betteridge et al., 2003)'
_computing_structure_solution 'SIR92 (Altomare et al., 1994)'
_diffrn_ambient_temperature 180
_diffrn_measured_fraction_theta_full 0.854
_diffrn_measured_fraction_theta_max 0.757
_diffrn_measurement_device_type 'Nonius Kappa CCD'
_diffrn_measurement_method \w
_diffrn_radiation_monochromator graphite
_diffrn_radiation_type 'Mo K\a'
_diffrn_radiation_wavelength 0.71073
_diffrn_reflns_av_R_equivalents 0.086
_diffrn_reflns_limit_h_max 8
_diffrn_reflns_limit_h_min -9
_diffrn_reflns_limit_k_max 10
_diffrn_reflns_limit_k_min -9
_diffrn_reflns_limit_l_max 9
_diffrn_reflns_limit_l_min -11
_diffrn_reflns_number 1786
_diffrn_reflns_theta_full 25.000
_diffrn_reflns_theta_max 28.321
_diffrn_reflns_theta_min 3.313
_diffrn_standards_number 0
_exptl_absorpt_coefficient_mu 4.545
_exptl_absorpt_correction_T_max 0.80
_exptl_absorpt_correction_T_min 0.63
_exptl_absorpt_correction_type multi-scan
_exptl_absorpt_process_details 'DENZO/SCALEPACK (Otwinowski & Minor, 1997)'
_exptl_crystal_colour brown
_exptl_crystal_density_diffrn 1.959
_exptl_crystal_description plate
_exptl_crystal_F_000 312
_exptl_crystal_size_max 0.20
_exptl_crystal_size_mid 0.10
_exptl_crystal_size_min 0.05
_refine_diff_density_max 4.76
_refine_diff_density_min -2.08
_refine_ls_extinction_method None
_refine_ls_goodness_of_fit_ref 1.2114
_refine_ls_hydrogen_treatment noref
_refine_ls_matrix_type full
_refine_ls_number_parameters 109
_refine_ls_number_reflns 960
_refine_ls_number_restraints 100
_refine_ls_R_factor_all 0.1798
_refine_ls_R_factor_gt 0.1451
_refine_ls_shift/su_max 0.000796
_refine_ls_structure_factor_coef F
_refine_ls_weighting_details
;
 Method, part 1, Chebychev polynomial, (Watkin, 1994, Prince, 1982) 
 [weight] = 1.0/[A~0~*T~0~(x)+A~1~*T~1~(x) ... +A~n-1~]*T~n-1~(x)] 
 where A~i~ are the Chebychev coefficients listed below and x= Fcalc/Fmax 
 Method = Robust Weighting (Prince, 1982) 
 W = [weight] * [1-(deltaF/6*sigmaF)^2^]^2^ 
 A~i~ are: 
 3.47 -1.75 1.59 
;
_refine_ls_weighting_scheme calc
_refine_ls_wR_factor_all 0.1286
_refine_ls_wR_factor_gt 0.1128
_refine_ls_wR_factor_ref 0.1128
_reflns_limit_h_max 9
_reflns_limit_h_min -9
_reflns_limit_k_max 10
_reflns_limit_k_min -10
_reflns_limit_l_max 11
_reflns_limit_l_min 0
_reflns_number_gt 960
_reflns_number_total 1470
_reflns_threshold_expression I>4.00u(I)
_oxford_diffrn_Wilson_B_factor 3.76
_oxford_diffrn_Wilson_scale 3.94
_oxford_refine_ls_scale 0.955(7)
_oxford_structure_analysis_title '7081523 Compound X'
_cod_data_source_file om060444psi20060519_032000.cif
_cod_data_source_block compound_4_(js0407b)
_cod_depositor_comments
;
The following automatic conversions were performed:

'_symmetry_cell_setting' value 'Monoclinic' changed to 'monoclinic'
according to /home/saulius/struct/CIF-dictionaries/cif_core.dic
dictionary named 'cif_core.dic' version 2.4.1 from 2010-06-29.

Automatic conversion script
Id: cif_fix_values 1715 2011-07-08 13:25:40Z adriana 
;
_cod_original_sg_symbol_H-M 'P 1 21/m 1 '
_cod_original_formula_sum 'C8 H13 I1 N2 Ni1'
_cod_database_code 4074165

loop_
_symmetry_equiv_pos_as_xyz
x,y,z
-x,-y,-z
-x,y+1/2,-z
x,-y+1/2,z

loop_
_atom_site_label
_atom_site_type_symbol
_atom_site_fract_x
_atom_site_fract_y
_atom_site_fract_z
_atom_site_U_iso_or_equiv
_atom_site_occupancy
_atom_site_adp_type
_atom_site_refinement_flags_posn
_atom_site_refinement_flags_adp
Ni1 Ni -0.1340(4) 0.7867(5) 0.1252(3) 0.0321 0.5000 Uani . U
I1 I 0.2182(2) 0.7797(18) 0.24141(18) 0.0628 0.5000 Uani . U
N1 N -0.236(4) 0.908(2) 0.384(2) 0.0332 0.5000 Uani D U
N2 N -0.247(4) 0.650(2) 0.395(2) 0.0334 0.5000 Uani D U
C1 C -0.100(3) 0.708(3) -0.089(2) 0.0332 0.5000 Uani . U
C2 C -0.268(3) 0.812(3) -0.081(2) 0.0349 0.5000 Uani . U
C3 C -0.397(3) 0.801(3) -0.008(2) 0.0344 0.5000 Uani . U
C4 C -0.222(3) 0.774(3) 0.3063(15) 0.0336 0.5000 Uani D U
C5 C -0.282(4) 0.869(2) 0.514(2) 0.0331 0.5000 Uani D U
C6 C -0.293(3) 0.709(2) 0.5204(18) 0.0334 0.5000 Uani D U
C7 C -0.214(4) 1.070(3) 0.333(3) 0.0336 0.5000 Uani D U
C8 C -0.250(4) 0.479(3) 0.351(3) 0.0345 0.5000 Uani D U
H11 H -0.0141 0.7385 -0.1548 0.0406 0.5000 Uiso . .
H12 H -0.0734 0.6082 -0.0280 0.0406 0.5000 Uiso . .
H21 H -0.2815 0.9084 -0.1457 0.0420 0.5000 Uiso . .
H31 H -0.4980 0.8849 -0.0187 0.0409 0.5000 Uiso . .
H32 H -0.3964 0.7089 0.0607 0.0409 0.5000 Uiso . .
H71 H -0.2305 1.1482 0.4102 0.0427 0.5000 Uiso . .
H72 H -0.3117 1.0903 0.2400 0.0427 0.5000 Uiso . .
H73 H -0.0836 1.0823 0.3142 0.0427 0.5000 Uiso . .
H81 H -0.2704 0.4113 0.4347 0.0427 0.5000 Uiso . .
H82 H -0.3562 0.4611 0.2628 0.0427 0.5000 Uiso . .
H83 H -0.1261 0.4506 0.3277 0.0427 0.5000 Uiso . .
H51 H -0.3041 0.9464 0.5910 0.0418 0.5000 Uiso . .
H61 H -0.3271 0.6449 0.6009 0.0419 0.5000 Uiso . .

loop_
_atom_site_aniso_label
_atom_site_aniso_U_11
_atom_site_aniso_U_22
_atom_site_aniso_U_33
_atom_site_aniso_U_23
_atom_site_aniso_U_13
_atom_site_aniso_U_12
Ni1 0.0406(13) 0.032(4) 0.0256(12) -0.0006(16) 0.0123(10) -0.0013(18)
I1 0.0425(8) 0.106(10) 0.0415(8) 0.0015(17) 0.0128(6) 0.010(2)
N1 0.036(4) 0.033(7) 0.036(4) 0.003(4) 0.019(4) -0.007(5)
N2 0.038(4) 0.032(7) 0.034(4) 0.000(4) 0.016(4) -0.006(5)
C1 0.043(4) 0.033(6) 0.026(4) -0.003(4) 0.012(4) 0.000(5)
C2 0.044(5) 0.033(6) 0.028(4) -0.001(5) 0.009(4) 0.000(5)
C3 0.045(4) 0.032(6) 0.026(4) 0.001(5) 0.007(4) 0.001(5)
C4 0.037(3) 0.034(6) 0.033(3) 0.001(4) 0.015(3) -0.005(4)
C5 0.038(5) 0.033(7) 0.034(4) 0.000(5) 0.019(4) -0.007(5)
C6 0.039(4) 0.033(7) 0.033(4) 0.000(5) 0.018(4) -0.007(5)
C7 0.035(6) 0.033(8) 0.038(6) 0.004(6) 0.021(5) -0.007(6)
C8 0.039(6) 0.032(8) 0.035(6) -0.003(6) 0.015(5) -0.005(6)

loop_
_atom_type_symbol
_atom_type_scat_dispersion_real
_atom_type_scat_dispersion_imag
_atom_type_scat_Cromer_Mann_a1
_atom_type_scat_Cromer_Mann_b1
_atom_type_scat_Cromer_Mann_a2
_atom_type_scat_Cromer_Mann_b2
_atom_type_scat_Cromer_Mann_a3
_atom_type_scat_Cromer_Mann_b3
_atom_type_scat_Cromer_Mann_a4
_atom_type_scat_Cromer_Mann_b4
_atom_type_scat_Cromer_Mann_c
_atom_type_scat_source
C 0.0033 0.0016 2.3100 20.8439 1.0200 10.2075 1.5886 0.5687 0.8650 51.6512 0.2156 'International Tables Vol C 4.2.6.8 and 6.1.1.4'
H 0.0000 0.0000 0.4930 10.5109 0.3229 26.1257 0.1402 3.1424 0.0408 57.7998 0.0030 'International Tables Vol C 4.2.6.8 and 6.1.1.4'
Ni 0.3393 1.1124 12.8376 3.8785 7.2920 0.2565 4.4438 12.1763 2.3800 66.3421 1.0341 'International Tables Vol C 4.2.6.8 and 6.1.1.4'
I -0.4742 1.8119 20.1472 4.3470 18.9949 0.3814 7.5138 27.7660 2.2735 66.8776 4.0712 'International Tables Vol C 4.2.6.8 and 6.1.1.4'
N 0.0061 0.0033 12.2126 0.0057 3.1322 9.8933 2.0125 28.9975 1.1663 0.5826 -11.5290 'International Tables Vol C 4.2.6.8 and 6.1.1.4'

loop_
_geom_angle_atom_site_label_1
_geom_angle_atom_site_label_2
_geom_angle_atom_site_label_3
_geom_angle
_geom_angle_publ_flag
I1 Ni1 C1 94.0(6) yes
I1 Ni1 C2 130.3(7) yes
C1 Ni1 C2 42.6(8) yes
I1 Ni1 C3 167.7(6) yes
C1 Ni1 C3 75.1(8) yes
C2 Ni1 C3 37.4(8) yes
I1 Ni1 C4 97.1(5) yes
C1 Ni1 C4 156.1(9) yes
C2 Ni1 C4 132.5(9) yes
I1 Ni1 H12 86.0 no
C1 Ni1 H12 26.6 no
C2 Ni1 H12 63.8 no
I1 Ni1 H32 158.4 no
C1 Ni1 H32 85.7 no
C2 Ni1 H32 60.6 no
C3 Ni1 C4 95.1(8) yes
C3 Ni1 H12 86.6 no
C4 Ni1 H12 133.5 no
C3 Ni1 H32 29.1 no
C4 Ni1 H32 76.2 no
H12 Ni1 H32 84.1 no
C4 N1 C5 110.0(10) yes
C4 N1 C7 124.7(12) yes
C5 N1 C7 125.3(12) yes
C4 N2 C6 109.2(10) yes
C4 N2 C8 124.5(11) yes
C6 N2 C8 125.8(11) yes
Ni1 C1 C2 61.0(11) yes
Ni1 C1 H11 134.9 no
C2 C1 H11 120.0 no
Ni1 C1 H12 77.3 no
C2 C1 H12 120.0 no
H11 C1 H12 120.0 no
C1 C2 Ni1 76.4(12) yes
C1 C2 C3 133(2) yes
Ni1 C2 C3 73.9(13) yes
C1 C2 H21 113.7 no
Ni1 C2 H21 129.7 no
C3 C2 H21 113.6 no
C2 C3 Ni1 68.6(14) yes
C2 C3 H31 120.1 no
Ni1 C3 H31 131.8 no
C2 C3 H32 120.0 no
Ni1 C3 H32 72.4 no
H31 C3 H32 119.8 no
N2 C4 N1 105.8(10) yes
N2 C4 Ni1 133.1(13) yes
N1 C4 Ni1 120.0(13) yes
N1 C5 C6 107.5(11) yes
N1 C5 H51 126.3 no
C6 C5 H51 126.2 no
N2 C6 C5 107.3(11) yes
N2 C6 H61 126.4 no
C5 C6 H61 126.4 no
N1 C7 H71 109.4 no
N1 C7 H72 109.5 no
H71 C7 H72 109.5 no
N1 C7 H73 109.4 no
H71 C7 H73 109.4 no
H72 C7 H73 109.5 no
N2 C8 H81 109.5 no
N2 C8 H82 109.4 no
H81 C8 H82 109.5 no
N2 C8 H83 109.5 no
H81 C8 H83 109.5 no
H82 C8 H83 109.5 no
C1 H12 Ni1 76.1 no
Ni1 H32 C3 78.4 no

loop_
_geom_bond_atom_site_label_1
_geom_bond_atom_site_label_2
_geom_bond_distance
_geom_bond_publ_flag
Ni1 I1 2.523(3) yes
Ni1 C1 2.168(19) yes
Ni1 C2 1.95(2) yes
Ni1 C3 2.01(2) yes
Ni1 C4 1.939(13) yes
Ni1 H12 2.178 no
Ni1 H32 1.960 no
N1 C4 1.355(16) yes
N1 C5 1.371(15) yes
N1 C7 1.454(17) yes
N2 C4 1.364(16) yes
N2 C6 1.383(15) yes
N2 C8 1.478(17) yes
C1 C2 1.51(3) yes
C1 H11 1.000 no
C1 H12 1.000 no
C2 C3 1.27(3) yes
C2 H21 1.000 no
C3 H31 1.001 no
C3 H32 1.001 no
C5 C6 1.345(17) yes
C5 H51 1.000 no
C6 H61 1.000 no
C7 H71 1.000 no
C7 H72 0.999 no
C7 H73 1.000 no
C8 H81 0.999 no
C8 H82 1.000 no
C8 H83 1.000 no
